data_7230574
loop_
_publ_author_name
'Roztocki, Kornel'
'Lupa, Magdalena'
'Hodorowicz, Maciej'
'Senkovska, Irena'
'Kaskel, Stefan'
'Matoga, Dariusz'

_publ_section_title
;
 Bulky substituent and solvent-induced alternative nodes for layered
 Cd--isophthalate/acylhydrazone frameworks
;
_journal_issue 20
_journal_name_full CrystEngComm
_journal_page_first 2841
_journal_paper_doi 10.1039/C8CE00269J
_journal_volume 20
_journal_year 2018
_chemical_formula_sum 'C46 H28 Cd2 N9 O12'
_chemical_formula_weight 1123.57
_space_group_crystal_system triclinic
_space_group_IT_number 2
_space_group_name_Hall '-P 1'
_space_group_name_H-M_alt 'P -1'
_symmetry_space_group_name_Hall '-P 1'
_symmetry_space_group_name_H-M 'P -1'
_atom_sites_solution_hydrogens mixed
_audit_creation_method SHELXL-2017/1
_audit_update_record
;
2018-01-12 deposited with the CCDC.
2018-04-23 downloaded from the CCDC.
;
_cell_angle_alpha 104.506(2)
_cell_angle_beta 94.778(2)
_cell_angle_gamma 102.756(2)
_cell_formula_units_Z 1
_cell_length_a 9.3264(2)
_cell_length_b 10.3880(2)
_cell_length_c 12.3659(2)
_cell_measurement_reflns_used 22556
_cell_measurement_temperature 130(2)
_cell_measurement_theta_max 28.4450
_cell_measurement_theta_min 3.0350
_cell_volume 1118.97(4)
_computing_cell_refinement 'CrysAlisPro 1.171.38.46 (Rigaku OD, 2015)'
_computing_data_collection 'CrysAlisPro 1.171.38.46 (Rigaku OD, 2015)'
_computing_data_reduction 'CrysAlisPro 1.171.38.46 (Rigaku OD, 2015)'
_computing_structure_refinement 'SHELXL-2017/1 (Sheldrick, 2017)'
_computing_structure_solution 'SHELXL-2016/6 (Sheldrick, 2016)'
_diffrn_ambient_environment N~2~
_diffrn_ambient_temperature 130.05(10)
_diffrn_detector 'CCD plate'
_diffrn_detector_area_resol_mean 10.3756
_diffrn_detector_type Atlas
_diffrn_measured_fraction_theta_full 0.991
_diffrn_measured_fraction_theta_max 0.948
_diffrn_measurement_device 'four-circle diffractometer'
_diffrn_measurement_device_type 'SuperNova, Dual, Cu at zero, Atlas'
_diffrn_measurement_method '\w scans'
_diffrn_radiation_monochromator mirror
_diffrn_radiation_probe x-ray
_diffrn_radiation_type 'Mo K\a'
_diffrn_radiation_wavelength 0.71073
_diffrn_reflns_av_R_equivalents 0.0565
_diffrn_reflns_av_unetI/netI 0.0322
_diffrn_reflns_Laue_measured_fraction_full 0.991
_diffrn_reflns_Laue_measured_fraction_max 0.948
_diffrn_reflns_limit_h_max 12
_diffrn_reflns_limit_h_min -12
_diffrn_reflns_limit_k_max 14
_diffrn_reflns_limit_k_min -13
_diffrn_reflns_limit_l_max 16
_diffrn_reflns_limit_l_min -16
_diffrn_reflns_number 47522
_diffrn_reflns_point_group_measured_fraction_full 0.991
_diffrn_reflns_point_group_measured_fraction_max 0.948
_diffrn_reflns_theta_full 25.242
_diffrn_reflns_theta_max 28.667
_diffrn_reflns_theta_min 4.062
_diffrn_source 'micro-focus sealed X-ray tube'
_diffrn_source_type 'SuperNova (Mo) X-ray Source'
_exptl_absorpt_coefficient_mu 1.025
_exptl_absorpt_correction_T_max 1.00000
_exptl_absorpt_correction_T_min 0.79082
_exptl_absorpt_correction_type multi-scan
_exptl_absorpt_process_details
;
CrysAlisPro 1.171.38.46 (Rigaku Oxford Diffraction, 2015)
Empirical absorption correction using spherical harmonics,
 implemented in SCALE3 ABSPACK scaling algorithm.
;
_exptl_crystal_colour colourless
_exptl_crystal_density_diffrn 1.667
_exptl_crystal_description prism
_exptl_crystal_F_000 559
_exptl_crystal_size_max 0.200
_exptl_crystal_size_mid 0.200
_exptl_crystal_size_min 0.200
_refine_diff_density_max 1.702
_refine_diff_density_min -0.998
_refine_diff_density_rms 0.111
_refine_ls_extinction_method none
_refine_ls_goodness_of_fit_ref 1.094
_refine_ls_hydrogen_treatment mixed
_refine_ls_matrix_type full
_refine_ls_number_parameters 292
_refine_ls_number_reflns 5451
_refine_ls_number_restraints 6
_refine_ls_restrained_S_all 1.099
_refine_ls_R_factor_all 0.0425
_refine_ls_R_factor_gt 0.0346
_refine_ls_shift/su_max 0.004
_refine_ls_shift/su_mean 0.000
_refine_ls_structure_factor_coef Fsqd
_refine_ls_weighting_details 'w=1/[\s^2^(Fo^2^)+(0.0374P)^2^+2.5770P] where P=(Fo^2^+2Fc^2^)/3'
_refine_ls_weighting_scheme calc
_refine_ls_wR_factor_gt 0.0840
_refine_ls_wR_factor_ref 0.0894
_reflns_Friedel_coverage 0.000
_reflns_number_gt 4878
_reflns_number_total 5451
_reflns_threshold_expression 'I > 2\s(I)'
_cod_data_source_file c8ce00269j2.cif
_cod_data_source_block shelx_CCDC2
_cod_depositor_comments 'Adding full bibliography for 7230572--7230574.cif.'
_cod_database_code 7230574
_shelx_shelxl_version_number 2017/1
_shelx_space_group_comment
;
The symmetry employed for this shelxl refinement is uniquely defined
by the following loop, which should always be used as a source of
symmetry information in preference to the above space-group names.
They are only intended as comments.
;
_shelx_estimated_absorpt_t_min 0.821
_shelx_estimated_absorpt_t_max 0.821

loop_
_space_group_symop_operation_xyz
'x, y, z'
'-x, -y, -z'

loop_
_atom_site_label
_atom_site_type_symbol
_atom_site_fract_x
_atom_site_fract_y
_atom_site_fract_z
_atom_site_U_iso_or_equiv
_atom_site_adp_type
_atom_site_occupancy
_atom_site_site_symmetry_order
_atom_site_calc_flag
_atom_site_refinement_flags_posn
_atom_site_refinement_flags_adp
_atom_site_refinement_flags_occupancy
Cd1 Cd 0.89135(2) 0.09294(2) 0.40652(2) 0.01316(7) Uani 1 1 d . . .
O13 O 0.7622(3) -0.1267(2) 0.33305(18) 0.0229(5) Uani 1 1 d . . .
O16 O 0.7218(2) 0.1657(2) 0.29225(18) 0.0192(4) Uani 1 1 d . . .
N31 N 1.0317(3) 0.0575(3) 0.2579(2) 0.0189(5) Uani 1 1 d . . .
O15 O 0.9040(3) 0.3240(2) 0.40974(19) 0.0225(5) Uani 1 1 d . . .
O24 O 0.6177(3) 0.2792(3) 0.9384(2) 0.0345(6) Uani 1 1 d . . .
N25 N 0.4440(3) 0.0758(3) 0.8731(2) 0.0185(5) Uani 1 1 d D . .
C1 C 0.7366(3) 0.4001(3) 0.2979(2) 0.0147(5) Uani 1 1 d . . .
N26 N 1.3782(3) 0.1023(3) -0.0308(2) 0.0203(5) Uani 1 1 d . . .
C22 C 0.5927(4) 0.0221(3) 0.6733(3) 0.0245(7) Uani 1 1 d . . .
H22 H 0.524958 -0.055617 0.683093 0.029 Uiso 1 1 calc R U .
N18 N 0.7599(3) 0.1165(3) 0.5598(2) 0.0193(5) Uani 1 1 d . . .
C27 C 1.2728(3) 0.0044(3) -0.0227(2) 0.0202(6) Uani 1 1 d . . .
H27 H 1.246784 -0.081078 -0.079335 0.024 Uiso 1 1 calc R U .
C30 C 1.1255(4) 0.1647(4) 0.2392(3) 0.0323(8) Uani 1 1 d . . .
H30 H 1.136644 0.253078 0.289622 0.039 Uiso 1 1 calc R U .
C28 C 1.1922(3) 0.0253(3) 0.0753(2) 0.0189(6) Uani 1 1 d . . .
C29 C 1.2069(4) 0.1537(4) 0.1502(3) 0.0306(8) Uani 1 1 d . . .
H29 H 1.272222 0.232844 0.140507 0.037 Uiso 1 1 calc R U .
C3 C 0.5758(3) 0.4628(3) 0.1675(3) 0.0199(6) Uani 1 1 d . . .
H3 H 0.500816 0.437178 0.103706 0.024 Uiso 1 1 calc R U .
C17 C 0.6642(4) 0.0114(3) 0.5785(3) 0.0252(7) Uani 1 1 d . . .
H17 H 0.643688 -0.075564 0.524162 0.030 Uiso 1 1 calc R U .
C6 C 0.7976(3) 0.5387(3) 0.3548(2) 0.0145(5) Uani 1 1 d . . .
H6 H 0.873155 0.564100 0.418187 0.017 Uiso 1 1 calc R U .
C5 C 0.7470(3) -0.3608(3) 0.3180(2) 0.0140(5) Uani 1 1 d . . .
C23 C 0.5613(3) 0.1745(3) 0.8634(2) 0.0188(6) Uani 1 1 d . . .
C21 C 0.6222(3) 0.1483(3) 0.7532(2) 0.0181(6) Uani 1 1 d . . .
C12 C 0.8080(3) -0.2102(3) 0.3771(2) 0.0147(5) Uani 1 1 d . . .
C4 C 0.6366(3) 0.6006(3) 0.2234(2) 0.0181(6) Uani 1 1 d . . .
H4 H 0.603189 0.669170 0.197562 0.022 Uiso 1 1 calc R U .
C33 C 1.0948(4) -0.0864(3) 0.0942(3) 0.0290(8) Uani 1 1 d . . .
H33 H 1.080948 -0.175780 0.044798 0.035 Uiso 1 1 calc R U .
C2 C 0.6250(3) 0.3626(3) 0.2050(2) 0.0175(6) Uani 1 1 d . . .
H2 H 0.582729 0.268288 0.167464 0.021 Uiso 1 1 calc R U .
C11 C 0.7914(3) 0.2902(3) 0.3363(2) 0.0156(5) Uani 1 1 d . . .
C32 C 1.0180(4) -0.0662(3) 0.1858(3) 0.0273(7) Uani 1 1 d . . .
H32 H 0.952581 -0.143706 0.198046 0.033 Uiso 1 1 calc R U .
C20 C 0.7195(4) 0.2584(4) 0.7328(3) 0.0322(8) Uani 1 1 d . . .
H20 H 0.741190 0.346763 0.785300 0.039 Uiso 1 1 calc R U .
C19 C 0.7843(5) 0.2392(4) 0.6362(3) 0.0325(8) Uani 1 1 d . . .
H19 H 0.849341 0.316177 0.622814 0.039 Uiso 1 1 calc R U .
O14 O 1.1013(3) 0.1750(2) 0.5341(2) 0.0271(5) Uani 1 1 d . . .
N41 N 0.500000 0.500000 0.500000 0.0468(12) Uiso 1 2 d DS . P
O39 O 0.3194(11) 0.4752(11) 0.3588(8) 0.184(3) Uiso 1 1 d D . .
C43 C 0.5356(11) 0.6614(9) 0.5346(8) 0.112(3) Uiso 1 1 d D . .
C40 C 0.3977(13) 0.4208(13) 0.4199(10) 0.151(4) Uiso 1 1 d D . .
C42 C 0.5832(17) 0.4295(17) 0.5591(13) 0.186(6) Uiso 1 1 d D . .
H25N H 0.401(4) -0.005(3) 0.809(2) 0.026(10) Uiso 1 1 d D . .

loop_
_atom_site_aniso_label
_atom_site_aniso_U_11
_atom_site_aniso_U_22
_atom_site_aniso_U_33
_atom_site_aniso_U_23
_atom_site_aniso_U_13
_atom_site_aniso_U_12
Cd1 0.01741(11) 0.01076(11) 0.01208(11) 0.00199(7) 0.00370(7) 0.00586(8)
O13 0.0367(13) 0.0108(10) 0.0220(11) 0.0037(8) 0.0058(9) 0.0079(9)
O16 0.0261(11) 0.0106(9) 0.0196(10) 0.0027(8) 0.0010(9) 0.0047(8)
N31 0.0203(12) 0.0224(13) 0.0149(12) 0.0030(10) 0.0053(10) 0.0085(10)
O15 0.0282(12) 0.0152(10) 0.0228(11) 0.0036(9) -0.0054(9) 0.0079(9)
O24 0.0404(15) 0.0320(14) 0.0201(12) -0.0063(10) 0.0119(10) -0.0010(11)
N25 0.0212(13) 0.0243(13) 0.0094(11) 0.0003(10) 0.0043(9) 0.0083(11)
C1 0.0197(14) 0.0121(13) 0.0140(13) 0.0039(10) 0.0038(11) 0.0064(11)
N26 0.0217(13) 0.0286(14) 0.0120(11) 0.0026(10) 0.0056(10) 0.0113(11)
C22 0.0229(15) 0.0235(16) 0.0215(15) -0.0012(12) 0.0097(12) 0.0006(13)
N18 0.0229(13) 0.0203(13) 0.0155(12) 0.0028(10) 0.0056(10) 0.0085(10)
C27 0.0253(15) 0.0248(15) 0.0128(13) 0.0038(12) 0.0051(11) 0.0119(13)
C30 0.0321(18) 0.0259(17) 0.0295(18) -0.0078(14) 0.0160(15) 0.0013(14)
C28 0.0196(14) 0.0275(16) 0.0121(13) 0.0046(12) 0.0037(11) 0.0117(12)
C29 0.0260(17) 0.0272(17) 0.0321(18) -0.0004(14) 0.0165(14) -0.0011(14)
C3 0.0236(15) 0.0172(14) 0.0165(14) 0.0011(11) -0.0036(11) 0.0065(12)
C17 0.0243(16) 0.0223(16) 0.0219(15) -0.0047(12) 0.0110(13) 0.0009(13)
C6 0.0169(13) 0.0139(13) 0.0129(12) 0.0020(10) 0.0015(10) 0.0064(11)
C5 0.0195(14) 0.0099(12) 0.0123(12) 0.0010(10) 0.0051(10) 0.0045(11)
C23 0.0215(14) 0.0220(15) 0.0125(13) 0.0009(11) 0.0033(11) 0.0090(12)
C21 0.0184(14) 0.0228(15) 0.0127(13) 0.0014(11) 0.0029(11) 0.0084(12)
C12 0.0160(13) 0.0121(13) 0.0164(13) 0.0010(10) 0.0091(11) 0.0052(10)
C4 0.0240(15) 0.0153(14) 0.0169(13) 0.0044(11) 0.0007(11) 0.0100(12)
C33 0.050(2) 0.0186(15) 0.0230(16) 0.0048(13) 0.0183(15) 0.0149(15)
C2 0.0217(14) 0.0107(13) 0.0173(13) -0.0003(11) 0.0003(11) 0.0041(11)
C11 0.0210(14) 0.0137(13) 0.0139(13) 0.0033(10) 0.0041(11) 0.0082(11)
C32 0.044(2) 0.0198(16) 0.0234(16) 0.0086(13) 0.0174(15) 0.0113(14)
C20 0.048(2) 0.0224(17) 0.0230(17) -0.0002(13) 0.0173(16) 0.0066(15)
C19 0.051(2) 0.0184(16) 0.0268(17) 0.0023(13) 0.0212(16) 0.0049(15)
O14 0.0238(11) 0.0176(11) 0.0309(12) -0.0060(9) -0.0083(10) 0.0054(9)

loop_
_atom_type_symbol
_atom_type_description
_atom_type_scat_dispersion_real
_atom_type_scat_dispersion_imag
_atom_type_scat_source
C C 0.0033 0.0016 'International Tables Vol C Tables 4.2.6.8 and 6.1.1.4'
H H 0.0000 0.0000 'International Tables Vol C Tables 4.2.6.8 and 6.1.1.4'
N N 0.0061 0.0033 'International Tables Vol C Tables 4.2.6.8 and 6.1.1.4'
O O 0.0106 0.0060 'International Tables Vol C Tables 4.2.6.8 and 6.1.1.4'
Cd Cd -0.8075 1.2024 'International Tables Vol C Tables 4.2.6.8 and 6.1.1.4'

loop_
_geom_angle_atom_site_label_1
_geom_angle_atom_site_label_2
_geom_angle_atom_site_label_3
_geom_angle
_geom_angle_site_symmetry_1
_geom_angle_site_symmetry_3
O13 Cd1 O14 127.86(8) . .
O13 Cd1 N18 91.31(9) . .
O14 Cd1 N18 87.02(9) . .
O13 Cd1 N31 87.02(9) . .
O14 Cd1 N31 90.78(9) . .
N18 Cd1 N31 175.58(9) . .
O13 Cd1 O15 145.35(8) . .
O14 Cd1 O15 86.79(8) . .
N18 Cd1 O15 89.95(9) . .
N31 Cd1 O15 93.76(9) . .
O13 Cd1 O16 90.30(8) . .
O14 Cd1 O16 141.80(8) . .
N18 Cd1 O16 94.43(8) . .
N31 Cd1 O16 89.67(8) . .
O15 Cd1 O16 55.09(7) . .
O13 Cd1 C11 118.02(8) . .
O14 Cd1 C11 114.12(9) . .
N18 Cd1 C11 92.33(9) . .
N31 Cd1 C11 92.07(9) . .
O15 Cd1 C11 27.35(8) . .
O16 Cd1 C11 27.73(8) . .
C12 O13 Cd1 114.03(19) . .
C11 O16 Cd1 90.56(17) . .
C30 N31 C32 117.3(3) . .
C30 N31 Cd1 119.8(2) . .
C32 N31 Cd1 122.9(2) . .
C11 O15 Cd1 92.43(17) . .
C23 N25 N26 117.7(3) . 1_456
C23 N25 H25N 120(2) . .
N26 N25 H25N 122(2) 1_456 .
C2 C1 C6 120.2(3) . .
C2 C1 C11 119.6(3) . .
C6 C1 C11 120.2(3) . .
C27 N26 N25 115.6(3) . 1_654
C21 C22 C17 118.7(3) . .
C21 C22 H22 120.7 . .
C17 C22 H22 120.7 . .
C17 N18 C19 117.3(3) . .
C17 N18 Cd1 122.9(2) . .
C19 N18 Cd1 119.7(2) . .
N26 C27 C28 119.4(3) . .
N26 C27 H27 120.3 . .
C28 C27 H27 120.3 . .
N31 C30 C29 123.5(3) . .
N31 C30 H30 118.3 . .
C29 C30 H30 118.3 . .
C33 C28 C29 117.5(3) . .
C33 C28 C27 119.6(3) . .
C29 C28 C27 122.9(3) . .
C30 C29 C28 119.3(3) . .
C30 C29 H29 120.4 . .
C28 C29 H29 120.4 . .
C2 C3 C4 119.8(3) . .
C2 C3 H3 120.1 . .
C4 C3 H3 120.1 . .
N18 C17 C22 123.5(3) . .
N18 C17 H17 118.3 . .
C22 C17 H17 118.3 . .
C5 C6 C1 119.6(3) 1_565 .
C5 C6 H6 120.2 1_565 .
C1 C6 H6 120.2 . .
C6 C5 C4 119.7(3) 1_545 1_545
C6 C5 C12 121.7(3) 1_545 .
C4 C5 C12 118.6(3) 1_545 .
O24 C23 N25 123.5(3) . .
O24 C23 C21 120.0(3) . .
N25 C23 C21 116.6(3) . .
C22 C21 C20 117.9(3) . .
C22 C21 C23 125.0(3) . .
C20 C21 C23 117.0(3) . .
O14 C12 O13 123.9(3) 2_756 .
O14 C12 C5 119.2(3) 2_756 .
O13 C12 C5 116.9(3) . .
C3 C4 C5 120.4(3) . 1_565
C3 C4 H4 119.8 . .
C5 C4 H4 119.8 1_565 .
C32 C33 C28 119.5(3) . .
C32 C33 H33 120.3 . .
C28 C33 H33 120.3 . .
C3 C2 C1 120.2(3) . .
C3 C2 H2 119.9 . .
C1 C2 H2 119.9 . .
O15 C11 O16 121.9(3) . .
O15 C11 C1 119.5(3) . .
O16 C11 C1 118.6(3) . .
O15 C11 Cd1 60.21(15) . .
O16 C11 Cd1 61.71(15) . .
C1 C11 Cd1 179.7(2) . .
N31 C32 C33 123.0(3) . .
N31 C32 H32 118.5 . .
C33 C32 H32 118.5 . .
C19 C20 C21 119.7(3) . .
C19 C20 H20 120.2 . .
C21 C20 H20 120.2 . .
N18 C19 C20 122.9(3) . .
N18 C19 H19 118.6 . .
C20 C19 H19 118.6 . .
C12 O14 Cd1 163.6(2) 2_756 .
C40 N41 C40 180.0(9) . 2_666
C40 N41 C42 114.9(8) . .
C40 N41 C42 65.1(8) 2_666 .
C40 N41 C42 65.1(8) . 2_666
C40 N41 C42 114.9(8) 2_666 2_666
C42 N41 C42 180.0 . 2_666
C40 N41 C43 55.7(6) . 2_666
C40 N41 C43 124.3(6) 2_666 2_666
C42 N41 C43 59.2(7) . 2_666
C42 N41 C43 120.8(7) 2_666 2_666
C40 N41 C43 124.3(6) . .
C40 N41 C43 55.7(6) 2_666 .
C42 N41 C43 120.8(7) . .
C42 N41 C43 59.2(7) 2_666 .
C43 N41 C43 180.0 2_666 .
C40 O39 C42 67.8(9) . 2_666
C40 C43 C42 107.7(9) 2_666 2_666
C40 C43 N41 51.4(6) 2_666 .
C42 C43 N41 56.2(6) 2_666 .
N41 C40 O39 119.4(11) . .
N41 C40 C43 72.9(7) . 2_666
O39 C40 C43 167.4(12) . 2_666
N41 C40 C42 62.7(8) . 2_666
O39 C40 C42 56.8(8) . 2_666
C43 C40 C42 135.6(11) 2_666 2_666
O39 C42 N41 107.5(11) 2_666 .
O39 C42 C40 55.4(8) 2_666 2_666
N41 C42 C40 52.1(6) . 2_666
O39 C42 C43 171.9(12) 2_666 2_666
N41 C42 C43 64.6(7) . 2_666
C40 C42 C43 116.7(10) 2_666 2_666

loop_
_geom_bond_atom_site_label_1
_geom_bond_atom_site_label_2
_geom_bond_distance
_geom_bond_site_symmetry_2
Cd1 O13 2.247(2) .
Cd1 O14 2.264(2) .
Cd1 N18 2.333(2) .
Cd1 N31 2.346(2) .
Cd1 O15 2.367(2) .
Cd1 O16 2.400(2) .
Cd1 C11 2.725(3) .
O13 C12 1.263(4) .
O16 C11 1.268(4) .
N31 C30 1.338(4) .
N31 C32 1.341(4) .
O15 C11 1.253(4) .
O24 C23 1.216(4) .
N25 C23 1.361(4) .
N25 N26 1.377(3) 1_456
N25 H25N 0.979(19) .
C1 C2 1.397(4) .
C1 C6 1.398(4) .
C1 C11 1.509(4) .
N26 C27 1.279(4) .
C22 C21 1.385(4) .
C22 C17 1.388(4) .
C22 H22 0.9500 .
N18 C17 1.332(4) .
N18 C19 1.342(4) .
C27 C28 1.474(4) .
C27 H27 0.9500 .
C30 C29 1.384(5) .
C30 H30 0.9500 .
C28 C33 1.390(5) .
C28 C29 1.391(4) .
C29 H29 0.9500 .
C3 C2 1.388(4) .
C3 C4 1.389(4) .
C3 H3 0.9500 .
C17 H17 0.9500 .
C6 C5 1.393(4) 1_565
C6 H6 0.9500 .
C5 C4 1.404(4) 1_545
C5 C12 1.506(4) .
C23 C21 1.505(4) .
C21 C20 1.385(5) .
C12 O14 1.250(4) 2_756
C4 H4 0.9500 .
C33 C32 1.386(4) .
C33 H33 0.9500 .
C2 H2 0.9500 .
C32 H32 0.9500 .
C20 C19 1.374(5) .
C20 H20 0.9500 .
C19 H19 0.9500 .
N41 C40 1.287(11) .
N41 C40 1.287(11) 2_666
N41 C42 1.448(12) .
N41 C42 1.448(12) 2_666
N41 C43 1.573(9) 2_666
N41 C43 1.573(9) .
O39 C40 1.315(12) .
O39 C42 1.336(17) 2_666
C43 C40 1.360(14) 2_666
C43 C42 1.496(18) 2_666
C40 C42 1.479(18) 2_666

loop_
_geom_hbond_atom_site_label_D
_geom_hbond_atom_site_label_H
_geom_hbond_atom_site_label_A
_geom_hbond_distance_DH
_geom_hbond_distance_HA
_geom_hbond_distance_DA
_geom_hbond_angle_DHA
_geom_hbond_site_symmetry_A
_geom_hbond_publ_flag
C22 H22 O16 0.95 2.41 3.270(4) 149.7 2_656 yes
C27 H27 O16 0.95 2.62 3.369(4) 135.9 2_755 yes
C30 H30 O39 0.95 2.45 3.232(12) 139.8 1_655 yes
C32 H32 O13 0.95 2.54 3.168(4) 123.7 . yes
N25 H25N O16 0.979(19) 1.88(2) 2.839(3) 165(3) 2_656 yes

loop_
_geom_torsion_atom_site_label_1
_geom_torsion_atom_site_label_2
_geom_torsion_atom_site_label_3
_geom_torsion_atom_site_label_4
_geom_torsion
_geom_torsion_site_symmetry_1
_geom_torsion_site_symmetry_4
N25 N26 C27 C28 -177.7(3) 1_654 .
C32 N31 C30 C29 0.2(6) . .
Cd1 N31 C30 C29 -176.8(3) . .
N26 C27 C28 C33 -169.6(3) . .
N26 C27 C28 C29 11.5(5) . .
N31 C30 C29 C28 0.1(6) . .
C33 C28 C29 C30 0.0(5) . .
C27 C28 C29 C30 179.0(3) . .
C19 N18 C17 C22 -1.7(5) . .
Cd1 N18 C17 C22 175.6(3) . .
C21 C22 C17 N18 -0.2(5) . .
C2 C1 C6 C5 -0.3(4) . 1_565
C11 C1 C6 C5 179.5(3) . 1_565
N26 N25 C23 O24 6.0(5) 1_456 .
N26 N25 C23 C21 -174.7(2) 1_456 .
C17 C22 C21 C20 1.4(5) . .
C17 C22 C21 C23 -176.0(3) . .
O24 C23 C21 C22 163.7(3) . .
N25 C23 C21 C22 -15.7(5) . .
O24 C23 C21 C20 -13.8(5) . .
N25 C23 C21 C20 166.8(3) . .
Cd1 O13 C12 O14 12.0(4) . 2_756
Cd1 O13 C12 C5 -168.53(18) . .
C6 C5 C12 O14 -5.0(4) 1_545 2_756
C4 C5 C12 O14 175.1(3) 1_545 2_756
C6 C5 C12 O13 175.5(3) 1_545 .
C4 C5 C12 O13 -4.4(4) 1_545 .
C2 C3 C4 C5 -0.3(5) . 1_565
C29 C28 C33 C32 -0.4(5) . .
C27 C28 C33 C32 -179.4(3) . .
C4 C3 C2 C1 -0.8(5) . .
C6 C1 C2 C3 1.1(4) . .
C11 C1 C2 C3 -178.7(3) . .
Cd1 O15 C11 O16 -0.5(3) . .
Cd1 O15 C11 C1 179.9(2) . .
Cd1 O16 C11 O15 0.5(3) . .
Cd1 O16 C11 C1 -179.9(2) . .
C2 C1 C11 O15 170.7(3) . .
C6 C1 C11 O15 -9.0(4) . .
C2 C1 C11 O16 -8.9(4) . .
C6 C1 C11 O16 171.4(3) . .
C30 N31 C32 C33 -0.5(5) . .
Cd1 N31 C32 C33 176.4(3) . .
C28 C33 C32 N31 0.6(6) . .
C22 C21 C20 C19 -0.8(5) . .
C23 C21 C20 C19 176.8(3) . .
C17 N18 C19 C20 2.4(6) . .
Cd1 N18 C19 C20 -175.0(3) . .
C21 C20 C19 N18 -1.1(6) . .
C40 N41 C43 C40 179.999(6) . 2_666
C42 N41 C43 C40 0.3(12) . 2_666
C42 N41 C43 C40 -179.7(12) 2_666 2_666
C40 N41 C43 C42 -0.3(12) . 2_666
C40 N41 C43 C42 179.7(12) 2_666 2_666
C42 N41 C43 C42 179.999(6) . 2_666
C42 N41 C40 O39 -177.7(11) . .
C42 N41 C40 O39 2.3(11) 2_666 .
C43 N41 C40 O39 -177.4(16) 2_666 .
C43 N41 C40 O39 2.6(16) . .
C42 N41 C40 C43 -0.3(11) . 2_666
C42 N41 C40 C43 179.7(11) 2_666 2_666
C43 N41 C40 C43 179.998(3) . 2_666
C42 N41 C40 C42 180.001(5) . 2_666
C43 N41 C40 C42 -179.7(11) 2_666 2_666
C43 N41 C40 C42 0.3(11) . 2_666
C42 O39 C40 N41 -2.4(12) 2_666 .
C42 O39 C40 C43 -171(6) 2_666 2_666
C40 N41 C42 O39 -177.9(10) . 2_666
C40 N41 C42 O39 2.1(10) 2_666 2_666
C43 N41 C42 O39 -178.2(14) 2_666 2_666
C43 N41 C42 O39 1.8(14) . 2_666
C40 N41 C42 C40 180.001(8) . 2_666
C43 N41 C42 C40 179.7(11) 2_666 2_666
C43 N41 C42 C40 -0.3(11) . 2_666
C40 N41 C42 C43 0.3(11) . 2_666
C40 N41 C42 C43 -179.7(11) 2_666 2_666
C43 N41 C42 C43 180.001(5) . 2_666
